data_7058668
loop_
_publ_author_name
'Nuthanakanti, Ashok'

_publ_section_title
;
 Cytidine and ribothymidine nucleolipids synthesis, organogelation, and
 selective anion and metal ion responsiveness
;
_journal_issue 34
_journal_name_full 'New Journal of Chemistry'
_journal_page_first 13447
_journal_paper_doi 10.1039/C9NJ03276B
_journal_volume 43
_journal_year 2019
_chemical_absolute_configuration unk
_chemical_formula_sum 'C41 H73 N3 O9'
_chemical_formula_weight 752.02
_chemical_name_systematic nucleolipid
_space_group_crystal_system monoclinic
_space_group_IT_number 5
_space_group_name_Hall 'C 2y'
_space_group_name_H-M_alt 'C 1 2 1'
_symmetry_space_group_name_Hall 'C 2y'
_symmetry_space_group_name_H-M 'C 1 2 1'
_atom_sites_solution_hydrogens geom
_audit_creation_method SHELXL-2014/6
_audit_update_record
;
2018-03-14 deposited with the CCDC.    2019-07-25 downloaded from the CCDC.
;
_cell_angle_alpha 90
_cell_angle_beta 102.648(3)
_cell_angle_gamma 90
_cell_formula_units_Z 4
_cell_length_a 21.4881(14)
_cell_length_b 5.3392(3)
_cell_length_c 38.114(2)
_cell_measurement_reflns_used 9917
_cell_measurement_temperature 296(2)
_cell_measurement_theta_max 72.85
_cell_measurement_theta_min 2.38
_cell_volume 4266.7(4)
_computing_cell_refinement 'Bruker SAINT'
_computing_data_reduction 'Bruker SAINT'
_computing_molecular_graphics 'Bruker SHELXTL'
_computing_publication_material 'Bruker SHELXTL'
_computing_structure_refinement 'SHELXL-2014 (Sheldrick 2014)'
_computing_structure_solution 'SHELXS-97 (Sheldrick 2008)'
_diffrn_ambient_temperature 296(2)
_diffrn_measured_fraction_theta_full 0.989
_diffrn_measured_fraction_theta_max 0.921
_diffrn_measurement_device_type 'Bruker APEX-II CCD'
_diffrn_measurement_method '\f and \w scans'
_diffrn_radiation_type CuK\a
_diffrn_radiation_wavelength 1.54178
_diffrn_reflns_av_R_equivalents 0.0424
_diffrn_reflns_av_unetI/netI 0.0597
_diffrn_reflns_Laue_measured_fraction_full 0.989
_diffrn_reflns_Laue_measured_fraction_max 0.921
_diffrn_reflns_limit_h_max 26
_diffrn_reflns_limit_h_min -26
_diffrn_reflns_limit_k_max 6
_diffrn_reflns_limit_k_min -6
_diffrn_reflns_limit_l_max 47
_diffrn_reflns_limit_l_min -47
_diffrn_reflns_number 18271
_diffrn_reflns_point_group_measured_fraction_full 0.864
_diffrn_reflns_point_group_measured_fraction_max 0.844
_diffrn_reflns_theta_full 67.679
_diffrn_reflns_theta_max 72.851
_diffrn_reflns_theta_min 2.376
_exptl_absorpt_coefficient_mu 0.655
_exptl_absorpt_correction_T_max 0.961
_exptl_absorpt_correction_T_min 0.875
_exptl_absorpt_correction_type multi-scan
_exptl_absorpt_process_details 'MULTI-SCAN ABSORPTION CORRECTION'
_exptl_crystal_colour colourless
_exptl_crystal_density_diffrn 1.171
_exptl_crystal_description plate
_exptl_crystal_F_000 1648.0
_exptl_crystal_recrystallization_method 'Re-crystallisation from solvent: DMSO'
_exptl_crystal_size_max 0.360
_exptl_crystal_size_mid 0.170
_exptl_crystal_size_min 0.060
_refine_diff_density_max 0.473
_refine_diff_density_min -0.354
_refine_diff_density_rms 0.082
_refine_ls_abs_structure_details
;
 Flack x determined using 2032 quotients [(I+)-(I-)]/[(I+)+(I-)]
 (Parsons, Flack and Wagner, Acta Cryst. B69 (2013) 249-259).
;
_refine_ls_abs_structure_Flack 0.16(14)
_refine_ls_extinction_method none
_refine_ls_goodness_of_fit_ref 1.648
_refine_ls_hydrogen_treatment constr
_refine_ls_matrix_type full
_refine_ls_number_parameters 484
_refine_ls_number_reflns 7217
_refine_ls_number_restraints 1
_refine_ls_restrained_S_all 1.648
_refine_ls_R_factor_all 0.1044
_refine_ls_R_factor_gt 0.0886
_refine_ls_shift/su_max 0.000
_refine_ls_shift/su_mean 0.000
_refine_ls_structure_factor_coef Fsqd
_refine_ls_weighting_details 'w=1/[\s^2^(Fo^2^)+(0.1000P)^2^] where P=(Fo^2^+2Fc^2^)/3'
_refine_ls_weighting_scheme calc
_refine_ls_wR_factor_gt 0.2435
_refine_ls_wR_factor_ref 0.2516
_reflns_Friedel_coverage 0.645
_reflns_Friedel_fraction_full 0.782
_reflns_Friedel_fraction_max 0.746
_reflns_number_gt 5954
_reflns_number_total 8551
_reflns_threshold_expression 'I > 2\s(I)'
_cod_data_source_file c9nj03276b2.cif
_cod_data_source_block compound_7b
_cod_depositor_comments 'Adding full bibliography for 7058667--7058668.cif.'
_cod_original_cell_volume 4266.7(5)
_cod_database_code 7058668
_shelx_space_group_comment
;
The symmetry employed for this shelxl refinement is uniquely defined
by the following loop, which should always be used as a source of
symmetry information in preference to the above space-group names.
They are only intended as comments.
;
_shelxl_version_number 2014/6

loop_
_space_group_symop_operation_xyz
'x, y, z'
'-x, y, -z'
'x+1/2, y+1/2, z'
'-x+1/2, y+1/2, -z'

loop_
_atom_site_label
_atom_site_type_symbol
_atom_site_fract_x
_atom_site_fract_y
_atom_site_fract_z
_atom_site_U_iso_or_equiv
_atom_site_adp_type
_atom_site_occupancy
_atom_site_site_symmetry_order
_atom_site_calc_flag
_atom_site_refinement_flags_posn
_atom_site_refinement_flags_adp
O4' O 0.12612(19) 0.6691(9) 0.62217(11) 0.0263(11) Uani 1 1 d . .
O5' O 0.0680(2) 1.0889(10) 0.64895(12) 0.0309(11) Uani 1 1 d . .
H5' H 0.0343 1.1573 0.6397 0.046 Uiso 1 1 calc R U
O2' O 0.27556(19) 0.9187(10) 0.66917(11) 0.0266(10) Uani 1 1 d . .
O3' O 0.21380(19) 0.5741(9) 0.69803(11) 0.0253(10) Uani 1 1 d . .
O22 O 0.2567(2) 0.8099(10) 0.74622(12) 0.0323(11) Uani 1 1 d . .
O6 O 0.2841(2) 1.2545(11) 0.63489(13) 0.0375(13) Uani 1 1 d . .
O4 O 0.1844(2) 1.3138(11) 0.50025(11) 0.0322(12) Uani 1 1 d . .
O2 O 0.2665(2) 0.6771(11) 0.57489(12) 0.0378(13) Uani 1 1 d . .
O1S O 0.9518(2) 1.2511(11) 0.61403(14) 0.0429(14) Uani 1 1 d . .
N3 N 0.2221(2) 0.9886(11) 0.53706(13) 0.0240(12) Uani 1 1 d . .
H3 H 0.2464 0.9490 0.5227 0.029 Uiso 1 1 calc R U
N1 N 0.1846(2) 0.9032(12) 0.58867(13) 0.0247(12) Uani 1 1 d . .
N1S N 0.9134(2) 0.9425(13) 0.57422(15) 0.0312(14) Uani 1 1 d . .
C4' C 0.1144(3) 0.6811(13) 0.65806(16) 0.0240(14) Uani 1 1 d . .
H4' H 0.1066 0.5113 0.6658 0.029 Uiso 1 1 calc R U
C4 C 0.1821(3) 1.1914(14) 0.52709(15) 0.0259(16) Uani 1 1 d . .
C8 C 0.3089(3) 1.0955(14) 0.65594(16) 0.0243(14) Uani 1 1 d . .
C2 C 0.2275(3) 0.8422(14) 0.56768(16) 0.0245(15) Uani 1 1 d . .
C22 C 0.2560(3) 0.6185(14) 0.72959(16) 0.0254(14) Uani 1 1 d . .
C3' C 0.1757(3) 0.7812(14) 0.68235(16) 0.0250(14) Uani 1 1 d . .
H3' H 0.1662 0.8934 0.7009 0.030 Uiso 1 1 calc R U
C3S C 0.9112(3) 1.0934(16) 0.60154(18) 0.0330(16) Uani 1 1 d . .
H3S H 0.8762 1.0789 0.6121 0.040 Uiso 1 1 calc R U
C9 C 0.3795(3) 1.0717(14) 0.66970(17) 0.0279(15) Uani 1 1 d . .
H9A H 0.3955 1.2321 0.6798 0.033 Uiso 1 1 calc R U
H9B H 0.3986 1.0408 0.6493 0.033 Uiso 1 1 calc R U
C10 C 0.4035(3) 0.8708(14) 0.69777(17) 0.0270(15) Uani 1 1 d . .
H10A H 0.3928 0.7067 0.6872 0.032 Uiso 1 1 calc R U
H10B H 0.3824 0.8898 0.7177 0.032 Uiso 1 1 calc R U
C5 C 0.1372(3) 1.2381(13) 0.54985(15) 0.0227(14) Uani 1 1 d . .
C7 C 0.0888(3) 1.4432(14) 0.53925(16) 0.0274(15) Uani 1 1 d . .
H7A H 0.0652 1.4641 0.5577 0.041 Uiso 1 1 calc R U
H7B H 0.0602 1.3997 0.5170 0.041 Uiso 1 1 calc R U
H7C H 0.1103 1.5968 0.5362 0.041 Uiso 1 1 calc R U
C27 C 0.4947(3) 0.0726(15) 0.82864(16) 0.0298(15) Uani 1 1 d . .
H27A H 0.5187 0.0861 0.8099 0.036 Uiso 1 1 calc R U
H27B H 0.4767 -0.0946 0.8275 0.036 Uiso 1 1 calc R U
C23 C 0.3008(3) 0.4052(14) 0.73976(16) 0.0264(14) Uani 1 1 d . .
H23A H 0.3272 0.3909 0.7222 0.032 Uiso 1 1 calc R U
H23B H 0.2764 0.2516 0.7389 0.032 Uiso 1 1 calc R U
C2' C 0.2077(3) 0.9221(14) 0.65617(15) 0.0238(13) Uani 1 1 d . .
H2' H 0.1915 1.0937 0.6522 0.029 Uiso 1 1 calc R U
C5' C 0.0561(3) 0.8381(14) 0.65762(17) 0.0268(15) Uani 1 1 d . .
H5'1 H 0.0203 0.7722 0.6400 0.032 Uiso 1 1 calc R U
H5'2 H 0.0453 0.8321 0.6810 0.032 Uiso 1 1 calc R U
C25 C 0.3957(3) 0.2336(14) 0.78498(16) 0.0276(15) Uani 1 1 d . .
H25A H 0.4203 0.2401 0.7665 0.033 Uiso 1 1 calc R U
H25B H 0.3757 0.0699 0.7838 0.033 Uiso 1 1 calc R U
C13 C 0.5747(3) 0.7306(15) 0.75459(18) 0.0303(16) Uani 1 1 d . .
H13A H 0.5962 0.7203 0.7347 0.036 Uiso 1 1 calc R U
H13B H 0.5823 0.8967 0.7650 0.036 Uiso 1 1 calc R U
C24 C 0.3437(3) 0.4326(16) 0.77697(17) 0.0305(15) Uani 1 1 d . .
H24A H 0.3179 0.4221 0.7948 0.037 Uiso 1 1 calc R U
H24B H 0.3635 0.5969 0.7790 0.037 Uiso 1 1 calc R U
C16 C 0.7047(3) 0.3895(16) 0.82686(17) 0.0320(16) Uani 1 1 d . .
H16A H 0.6985 0.2254 0.8157 0.038 Uiso 1 1 calc R U
H16B H 0.6827 0.3910 0.8466 0.038 Uiso 1 1 calc R U
C26 C 0.4407(3) 0.2636(15) 0.82158(16) 0.0293(15) Uani 1 1 d . .
H26A H 0.4164 0.2477 0.8401 0.035 Uiso 1 1 calc R U
H26B H 0.4589 0.4306 0.8233 0.035 Uiso 1 1 calc R U
C12 C 0.5028(3) 0.6964(13) 0.73991(16) 0.0265(15) Uani 1 1 d . .
H12A H 0.4949 0.5303 0.7296 0.032 Uiso 1 1 calc R U
H12B H 0.4810 0.7086 0.7596 0.032 Uiso 1 1 calc R U
C14 C 0.6041(3) 0.5371(14) 0.78306(17) 0.0286(15) Uani 1 1 d . .
H14A H 0.5807 0.5386 0.8021 0.034 Uiso 1 1 calc R U
H14B H 0.5995 0.3718 0.7722 0.034 Uiso 1 1 calc R U
C17 C 0.7755(3) 0.4295(15) 0.84199(17) 0.0299(15) Uani 1 1 d . .
H17A H 0.7819 0.5955 0.8525 0.036 Uiso 1 1 calc R U
H17B H 0.7978 0.4221 0.8225 0.036 Uiso 1 1 calc R U
C32 C 0.7424(3) -0.1722(16) 0.95211(16) 0.0325(16) Uani 1 1 d . .
H32A H 0.7569 -0.0004 0.9516 0.039 Uiso 1 1 calc R U
H32B H 0.7206 -0.1873 0.9718 0.039 Uiso 1 1 calc R U
C19 C 0.8761(3) 0.2698(15) 0.88485(17) 0.0321(16) Uani 1 1 d . .
H19A H 0.8977 0.2485 0.8652 0.038 Uiso 1 1 calc R U
H19B H 0.8842 0.4393 0.8939 0.038 Uiso 1 1 calc R U
C31 C 0.6950(3) -0.2277(15) 0.91683(17) 0.0311(16) Uani 1 1 d . .
H31A H 0.7172 -0.2243 0.8973 0.037 Uiso 1 1 calc R U
H31B H 0.6778 -0.3948 0.9179 0.037 Uiso 1 1 calc R U
C1' C 0.1881(3) 0.7627(15) 0.62195(15) 0.0261(15) Uani 1 1 d . .
H1' H 0.2178 0.6224 0.6229 0.031 Uiso 1 1 calc R U
C15 C 0.6744(3) 0.5848(15) 0.79934(17) 0.0276(14) Uani 1 1 d . .
H15A H 0.6975 0.5887 0.7802 0.033 Uiso 1 1 calc R U
H15B H 0.6787 0.7481 0.8108 0.033 Uiso 1 1 calc R U
C6 C 0.1416(3) 1.0972(15) 0.57959(15) 0.0247(14) Uani 1 1 d . .
H6 H 0.1142 1.1323 0.5948 0.030 Uiso 1 1 calc R U
C28 C 0.5401(3) 0.1092(16) 0.86524(16) 0.0312(15) Uani 1 1 d . .
H28A H 0.5579 0.2767 0.8664 0.037 Uiso 1 1 calc R U
H28B H 0.5160 0.0953 0.8839 0.037 Uiso 1 1 calc R U
C11 C 0.4757(3) 0.8889(14) 0.71177(17) 0.0271(15) Uani 1 1 d . .
H11A H 0.4963 0.8703 0.6917 0.032 Uiso 1 1 calc R U
H11B H 0.4859 1.0545 0.7219 0.032 Uiso 1 1 calc R U
C30 C 0.6401(3) -0.0409(15) 0.90895(17) 0.0321(16) Uani 1 1 d . .
H30A H 0.6576 0.1271 0.9097 0.039 Uiso 1 1 calc R U
H30B H 0.6162 -0.0531 0.9277 0.039 Uiso 1 1 calc R U
C18 C 0.8046(3) 0.2373(15) 0.87038(17) 0.0307(16) Uani 1 1 d . .
H18A H 0.7967 0.0710 0.8601 0.037 Uiso 1 1 calc R U
H18B H 0.7832 0.2488 0.8903 0.037 Uiso 1 1 calc R U
C1S C 0.8632(3) 0.7603(16) 0.56154(18) 0.0356(17) Uani 1 1 d . .
H1S1 H 0.8322 0.7689 0.5762 0.053 Uiso 1 1 calc R U
H1S2 H 0.8814 0.5953 0.5630 0.053 Uiso 1 1 calc R U
H1S3 H 0.8430 0.7965 0.5370 0.053 Uiso 1 1 calc R U
C33 C 0.7998(3) -0.3420(17) 0.95944(17) 0.0344(17) Uani 1 1 d . .
H33A H 0.8190 -0.3417 0.9386 0.041 Uiso 1 1 calc R U
H33B H 0.7860 -0.5116 0.9627 0.041 Uiso 1 1 calc R U
C29 C 0.5945(3) -0.0807(15) 0.87250(17) 0.0299(15) Uani 1 1 d . .
H29A H 0.6182 -0.0684 0.8537 0.036 Uiso 1 1 calc R U
H29B H 0.5767 -0.2482 0.8717 0.036 Uiso 1 1 calc R U
C20 C 0.9041(3) 0.0881(17) 0.91450(18) 0.0360(17) Uani 1 1 d . .
H20A H 0.8957 -0.0813 0.9055 0.043 Uiso 1 1 calc R U
H20B H 0.8826 0.1101 0.9342 0.043 Uiso 1 1 calc R U
C34 C 0.8507(3) -0.2656(17) 0.99278(18) 0.0372(18) Uani 1 1 d . .
H34A H 0.8637 -0.0943 0.9898 0.045 Uiso 1 1 calc R U
H34B H 0.8320 -0.2711 1.0137 0.045 Uiso 1 1 calc R U
C35 C 0.9093(3) -0.434(2) 0.9993(2) 0.049(2) Uani 1 1 d . .
H35A H 0.8964 -0.6051 1.0003 0.073 Uiso 1 1 calc R U
H35B H 0.9373 -0.3886 1.0217 0.073 Uiso 1 1 calc R U
H35C H 0.9311 -0.4128 0.9801 0.073 Uiso 1 1 calc R U
C2S C 0.9640(4) 0.963(2) 0.5551(2) 0.055(3) Uani 1 1 d . .
H2S1 H 0.9846 1.1221 0.5602 0.082 Uiso 1 1 calc R U
H2S2 H 0.9466 0.9481 0.5298 0.082 Uiso 1 1 calc R U
H2S3 H 0.9944 0.8311 0.5627 0.082 Uiso 1 1 calc R U
C21 C 0.9757(3) 0.119(2) 0.9289(2) 0.048(2) Uani 1 1 d . .
H21A H 0.9975 0.0946 0.9097 0.073 Uiso 1 1 calc R U
H21B H 0.9903 -0.0023 0.9474 0.073 Uiso 1 1 calc R U
H21C H 0.9844 0.2846 0.9386 0.073 Uiso 1 1 calc R U

loop_
_atom_site_aniso_label
_atom_site_aniso_U_11
_atom_site_aniso_U_22
_atom_site_aniso_U_33
_atom_site_aniso_U_23
_atom_site_aniso_U_13
_atom_site_aniso_U_12
O4' 0.029(2) 0.021(3) 0.030(2) -0.0012(19) 0.0093(17) -0.0026(19)
O5' 0.024(2) 0.026(3) 0.042(3) -0.001(2) 0.0071(19) -0.001(2)
O2' 0.027(2) 0.023(3) 0.031(2) 0.003(2) 0.0086(17) -0.003(2)
O3' 0.031(2) 0.019(3) 0.027(2) -0.0016(19) 0.0073(17) -0.001(2)
O22 0.041(3) 0.022(3) 0.033(2) -0.004(2) 0.0054(19) 0.001(2)
O6 0.034(2) 0.029(3) 0.053(3) 0.016(3) 0.017(2) -0.001(2)
O4 0.032(2) 0.038(3) 0.029(2) 0.007(2) 0.0143(18) 0.000(2)
O2 0.036(3) 0.044(4) 0.039(2) 0.007(2) 0.019(2) 0.016(2)
O1S 0.034(3) 0.030(4) 0.058(3) -0.011(3) -0.005(2) 0.000(2)
N3 0.023(3) 0.026(4) 0.026(2) -0.002(2) 0.0119(19) 0.000(2)
N1 0.024(3) 0.028(4) 0.025(2) 0.001(2) 0.010(2) -0.001(2)
N1S 0.025(3) 0.031(4) 0.037(3) 0.002(3) 0.006(2) 0.006(3)
C4' 0.031(3) 0.013(4) 0.029(3) 0.003(3) 0.009(2) -0.003(3)
C4 0.019(3) 0.037(5) 0.023(3) -0.003(3) 0.005(2) -0.006(3)
C8 0.033(3) 0.015(4) 0.029(3) 0.001(3) 0.017(2) 0.005(3)
C2 0.020(3) 0.027(4) 0.028(3) -0.003(3) 0.007(2) -0.004(3)
C22 0.034(3) 0.021(4) 0.024(3) 0.001(3) 0.012(2) -0.003(3)
C3' 0.030(3) 0.018(4) 0.028(3) -0.001(3) 0.009(2) 0.002(3)
C3S 0.027(3) 0.029(5) 0.042(4) -0.002(3) 0.005(3) 0.006(3)
C9 0.032(3) 0.019(4) 0.037(3) 0.002(3) 0.016(3) 0.000(3)
C10 0.032(3) 0.017(4) 0.036(3) -0.002(3) 0.015(3) -0.006(3)
C5 0.021(3) 0.021(4) 0.026(3) -0.002(3) 0.004(2) -0.004(3)
C7 0.027(3) 0.023(4) 0.032(3) 0.000(3) 0.008(2) -0.004(3)
C27 0.036(4) 0.024(4) 0.031(3) 0.001(3) 0.009(3) -0.003(3)
C23 0.032(3) 0.017(4) 0.032(3) 0.001(3) 0.012(3) -0.001(3)
C2' 0.026(3) 0.017(4) 0.029(3) -0.001(3) 0.007(2) -0.002(3)
C5' 0.028(3) 0.020(4) 0.035(3) -0.001(3) 0.013(2) -0.004(3)
C25 0.032(3) 0.023(4) 0.029(3) -0.001(3) 0.011(3) 0.002(3)
C13 0.029(3) 0.026(5) 0.039(3) -0.003(3) 0.015(3) 0.002(3)
C24 0.040(4) 0.023(4) 0.030(3) 0.000(3) 0.010(3) -0.001(3)
C16 0.035(4) 0.029(5) 0.033(3) -0.002(3) 0.010(3) -0.004(3)
C26 0.034(3) 0.026(4) 0.029(3) -0.001(3) 0.010(3) -0.004(3)
C12 0.034(3) 0.017(4) 0.031(3) -0.002(3) 0.013(3) -0.006(3)
C14 0.031(3) 0.017(4) 0.037(3) 0.002(3) 0.007(3) -0.004(3)
C17 0.034(4) 0.022(4) 0.035(3) -0.005(3) 0.009(3) 0.001(3)
C32 0.036(4) 0.030(5) 0.033(3) -0.006(3) 0.009(3) -0.001(3)
C19 0.035(4) 0.025(4) 0.039(3) 0.002(3) 0.014(3) -0.005(3)
C31 0.033(3) 0.027(4) 0.034(3) 0.000(3) 0.008(3) 0.001(3)
C1' 0.027(3) 0.027(4) 0.025(3) 0.003(3) 0.006(2) 0.005(3)
C15 0.028(3) 0.019(4) 0.037(3) -0.005(3) 0.010(3) 0.001(3)
C6 0.021(3) 0.029(4) 0.025(3) -0.006(3) 0.008(2) -0.004(3)
C28 0.035(3) 0.028(4) 0.030(3) -0.001(3) 0.006(3) -0.001(3)
C11 0.026(3) 0.019(4) 0.039(3) -0.003(3) 0.014(3) -0.003(3)
C30 0.035(4) 0.026(5) 0.035(3) -0.003(3) 0.005(3) 0.003(3)
C18 0.035(4) 0.028(5) 0.030(3) 0.000(3) 0.010(3) 0.001(3)
C1S 0.039(4) 0.030(5) 0.035(3) 0.000(3) 0.002(3) -0.004(3)
C33 0.035(4) 0.038(5) 0.032(3) 0.003(3) 0.010(3) 0.001(3)
C29 0.036(4) 0.021(4) 0.033(3) 0.001(3) 0.009(3) 0.005(3)
C20 0.043(4) 0.030(5) 0.036(4) 0.001(3) 0.011(3) -0.005(4)
C34 0.040(4) 0.040(5) 0.033(3) 0.003(3) 0.011(3) -0.006(4)
C35 0.036(4) 0.063(7) 0.046(4) 0.001(4) 0.006(3) 0.007(4)
C2S 0.043(5) 0.062(7) 0.064(5) -0.012(5) 0.024(4) -0.003(5)
C21 0.043(4) 0.052(6) 0.049(4) 0.006(4) 0.006(3) 0.006(4)

loop_
_atom_type_symbol
_atom_type_description
_atom_type_scat_dispersion_real
_atom_type_scat_dispersion_imag
_atom_type_scat_source
C C 0.0181 0.0091 'International Tables Vol C Tables 4.2.6.8 and 6.1.1.4'
H H 0.0000 0.0000 'International Tables Vol C Tables 4.2.6.8 and 6.1.1.4'
N N 0.0311 0.0180 'International Tables Vol C Tables 4.2.6.8 and 6.1.1.4'
O O 0.0492 0.0322 'International Tables Vol C Tables 4.2.6.8 and 6.1.1.4'

loop_
_geom_angle_atom_site_label_1
_geom_angle_atom_site_label_2
_geom_angle_atom_site_label_3
_geom_angle
C1' O4' C4' 110.3(4)
C5' O5' H5' 109.5
C8 O2' C2' 116.4(5)
C22 O3' C3' 116.5(5)
C4 N3 C2 127.1(5)
C4 N3 H3 116.4
C2 N3 H3 116.4
C6 N1 C2 121.7(5)
C6 N1 C1' 120.4(5)
C2 N1 C1' 117.8(6)
C3S N1S C2S 120.8(7)
C3S N1S C1S 121.1(6)
C2S N1S C1S 118.0(6)
O4' C4' C5' 109.4(5)
O4' C4' C3' 106.4(5)
C5' C4' C3' 114.6(6)
O4' C4' H4' 108.8
C5' C4' H4' 108.8
C3' C4' H4' 108.8
O4 C4 N3 120.7(5)
O4 C4 C5 124.1(7)
N3 C4 C5 115.1(6)
O6 C8 O2' 123.2(6)
O6 C8 C9 123.8(6)
O2' C8 C9 113.0(6)
O2 C2 N1 123.9(6)
O2 C2 N3 121.9(5)
N1 C2 N3 114.2(6)
O22 C22 O3' 123.1(6)
O22 C22 C23 125.5(6)
O3' C22 C23 111.4(6)
O3' C3' C2' 110.8(5)
O3' C3' C4' 108.8(6)
C2' C3' C4' 103.2(5)
O3' C3' H3' 111.3
C2' C3' H3' 111.3
C4' C3' H3' 111.3
O1S C3S N1S 125.1(7)
O1S C3S H3S 117.4
N1S C3S H3S 117.4
C8 C9 C10 117.8(6)
C8 C9 H9A 107.9
C10 C9 H9A 107.9
C8 C9 H9B 107.9
C10 C9 H9B 107.9
H9A C9 H9B 107.2
C9 C10 C11 111.2(5)
C9 C10 H10A 109.4
C11 C10 H10A 109.4
C9 C10 H10B 109.4
C11 C10 H10B 109.4
H10A C10 H10B 108.0
C6 C5 C4 118.3(6)
C6 C5 C7 123.4(6)
C4 C5 C7 118.3(6)
C5 C7 H7A 109.5
C5 C7 H7B 109.5
H7A C7 H7B 109.5
C5 C7 H7C 109.5
H7A C7 H7C 109.5
H7B C7 H7C 109.5
C26 C27 C28 112.6(6)
C26 C27 H27A 109.1
C28 C27 H27A 109.1
C26 C27 H27B 109.1
C28 C27 H27B 109.1
H27A C27 H27B 107.8
C22 C23 C24 113.3(6)
C22 C23 H23A 108.9
C24 C23 H23A 108.9
C22 C23 H23B 108.9
C24 C23 H23B 108.9
H23A C23 H23B 107.7
O2' C2' C3' 109.7(5)
O2' C2' C1' 110.9(5)
C3' C2' C1' 101.6(5)
O2' C2' H2' 111.4
C3' C2' H2' 111.4
C1' C2' H2' 111.4
O5' C5' C4' 109.7(5)
O5' C5' H5'1 109.7
C4' C5' H5'1 109.7
O5' C5' H5'2 109.7
C4' C5' H5'2 109.7
H5'1 C5' H5'2 108.2
C24 C25 C26 113.7(6)
C24 C25 H25A 108.8
C26 C25 H25A 108.8
C24 C25 H25B 108.8
C26 C25 H25B 108.8
H25A C25 H25B 107.7
C14 C13 C12 113.8(6)
C14 C13 H13A 108.8
C12 C13 H13A 108.8
C14 C13 H13B 108.8
C12 C13 H13B 108.8
H13A C13 H13B 107.7
C23 C24 C25 112.8(6)
C23 C24 H24A 109.0
C25 C24 H24A 109.0
C23 C24 H24B 109.0
C25 C24 H24B 109.0
H24A C24 H24B 107.8
C15 C16 C17 114.0(6)
C15 C16 H16A 108.7
C17 C16 H16A 108.7
C15 C16 H16B 108.7
C17 C16 H16B 108.7
H16A C16 H16B 107.6
C25 C26 C27 113.5(6)
C25 C26 H26A 108.9
C27 C26 H26A 108.9
C25 C26 H26B 108.9
C27 C26 H26B 108.9
H26A C26 H26B 107.7
C11 C12 C13 112.3(6)
C11 C12 H12A 109.1
C13 C12 H12A 109.1
C11 C12 H12B 109.1
C13 C12 H12B 109.1
H12A C12 H12B 107.9
C15 C14 C13 113.2(6)
C15 C14 H14A 108.9
C13 C14 H14A 108.9
C15 C14 H14B 108.9
C13 C14 H14B 108.9
H14A C14 H14B 107.8
C16 C17 C18 113.3(6)
C16 C17 H17A 108.9
C18 C17 H17A 108.9
C16 C17 H17B 108.9
C18 C17 H17B 108.9
H17A C17 H17B 107.7
C33 C32 C31 114.1(6)
C33 C32 H32A 108.7
C31 C32 H32A 108.7
C33 C32 H32B 108.7
C31 C32 H32B 108.7
H32A C32 H32B 107.6
C20 C19 C18 113.7(6)
C20 C19 H19A 108.8
C18 C19 H19A 108.8
C20 C19 H19B 108.8
C18 C19 H19B 108.8
H19A C19 H19B 107.7
C30 C31 C32 112.7(6)
C30 C31 H31A 109.1
C32 C31 H31A 109.1
C30 C31 H31B 109.1
C32 C31 H31B 109.1
H31A C31 H31B 107.8
O4' C1' N1 108.4(5)
O4' C1' C2' 105.8(5)
N1 C1' C2' 113.8(6)
O4' C1' H1' 109.5
N1 C1' H1' 109.5
C2' C1' H1' 109.5
C16 C15 C14 113.8(6)
C16 C15 H15A 108.8
C14 C15 H15A 108.8
C16 C15 H15B 108.8
C14 C15 H15B 108.8
H15A C15 H15B 107.7
C5 C6 N1 123.3(5)
C5 C6 H6 118.3
N1 C6 H6 118.3
C29 C28 C27 113.0(6)
C29 C28 H28A 109.0
C27 C28 H28A 109.0
C29 C28 H28B 109.0
C27 C28 H28B 109.0
H28A C28 H28B 107.8
C12 C11 C10 114.2(6)
C12 C11 H11A 108.7
C10 C11 H11A 108.7
C12 C11 H11B 108.7
C10 C11 H11B 108.7
H11A C11 H11B 107.6
C31 C30 C29 113.8(6)
C31 C30 H30A 108.8
C29 C30 H30A 108.8
C31 C30 H30B 108.8
C29 C30 H30B 108.8
H30A C30 H30B 107.7
C17 C18 C19 113.8(6)
C17 C18 H18A 108.8
C19 C18 H18A 108.8
C17 C18 H18B 108.8
C19 C18 H18B 108.8
H18A C18 H18B 107.7
N1S C1S H1S1 109.5
N1S C1S H1S2 109.5
H1S1 C1S H1S2 109.5
N1S C1S H1S3 109.5
H1S1 C1S H1S3 109.5
H1S2 C1S H1S3 109.5
C32 C33 C34 113.4(7)
C32 C33 H33A 108.9
C34 C33 H33A 108.9
C32 C33 H33B 108.9
C34 C33 H33B 108.9
H33A C33 H33B 107.7
C28 C29 C30 112.7(6)
C28 C29 H29A 109.1
C30 C29 H29A 109.1
C28 C29 H29B 109.1
C30 C29 H29B 109.1
H29A C29 H29B 107.8
C19 C20 C21 113.8(7)
C19 C20 H20A 108.8
C21 C20 H20A 108.8
C19 C20 H20B 108.8
C21 C20 H20B 108.8
H20A C20 H20B 107.7
C35 C34 C33 113.0(7)
C35 C34 H34A 109.0
C33 C34 H34A 109.0
C35 C34 H34B 109.0
C33 C34 H34B 109.0
H34A C34 H34B 107.8
C34 C35 H35A 109.5
C34 C35 H35B 109.5
H35A C35 H35B 109.5
C34 C35 H35C 109.5
H35A C35 H35C 109.5
H35B C35 H35C 109.5
N1S C2S H2S1 109.5
N1S C2S H2S2 109.5
H2S1 C2S H2S2 109.5
N1S C2S H2S3 109.5
H2S1 C2S H2S3 109.5
H2S2 C2S H2S3 109.5
C20 C21 H21A 109.5
C20 C21 H21B 109.5
H21A C21 H21B 109.5
C20 C21 H21C 109.5
H21A C21 H21C 109.5
H21B C21 H21C 109.5

loop_
_geom_bond_atom_site_label_1
_geom_bond_atom_site_label_2
_geom_bond_distance
O4' C1' 1.424(8)
O4' C4' 1.446(7)
O5' C5' 1.416(9)
O5' H5' 0.8200
O2' C8 1.347(8)
O2' C2' 1.433(7)
O3' C22 1.359(7)
O3' C3' 1.427(8)
O22 C22 1.201(9)
O6 C8 1.209(8)
O4 C4 1.224(8)
O2 C2 1.206(8)
O1S C3S 1.231(9)
N3 C4 1.384(9)
N3 C2 1.389(8)
N3 H3 0.8600
N1 C6 1.381(9)
N1 C2 1.384(7)
N1 C1' 1.462(8)
N1S C3S 1.326(9)
N1S C2S 1.438(8)
N1S C1S 1.453(9)
C4' C5' 1.503(9)
C4' C3' 1.531(8)
C4' H4' 0.9800
C4 C5 1.453(8)
C8 C9 1.499(9)
C22 C23 1.488(10)
C3' C2' 1.529(8)
C3' H3' 0.9800
C3S H3S 0.9300
C9 C10 1.523(9)
C9 H9A 0.9700
C9 H9B 0.9700
C10 C11 1.530(8)
C10 H10A 0.9700
C10 H10B 0.9700
C5 C6 1.346(9)
C5 C7 1.502(9)
C7 H7A 0.9600
C7 H7B 0.9600
C7 H7C 0.9600
C27 C26 1.524(10)
C27 C28 1.529(8)
C27 H27A 0.9700
C27 H27B 0.9700
C23 C24 1.520(9)
C23 H23A 0.9700
C23 H23B 0.9700
C2' C1' 1.537(9)
C2' H2' 0.9800
C5' H5'1 0.9700
C5' H5'2 0.9700
C25 C24 1.523(10)
C25 C26 1.522(8)
C25 H25A 0.9700
C25 H25B 0.9700
C13 C14 1.530(9)
C13 C12 1.536(9)
C13 H13A 0.9700
C13 H13B 0.9700
C24 H24A 0.9700
C24 H24B 0.9700
C16 C15 1.520(10)
C16 C17 1.521(9)
C16 H16A 0.9700
C16 H16B 0.9700
C26 H26A 0.9700
C26 H26B 0.9700
C12 C11 1.507(9)
C12 H12A 0.9700
C12 H12B 0.9700
C14 C15 1.523(8)
C14 H14A 0.9700
C14 H14B 0.9700
C17 C18 1.523(10)
C17 H17A 0.9700
C17 H17B 0.9700
C32 C33 1.507(10)
C32 C31 1.528(9)
C32 H32A 0.9700
C32 H32B 0.9700
C19 C20 1.511(10)
C19 C18 1.525(9)
C19 H19A 0.9700
C19 H19B 0.9700
C31 C30 1.523(10)
C31 H31A 0.9700
C31 H31B 0.9700
C1' H1' 0.9800
C15 H15A 0.9700
C15 H15B 0.9700
C6 H6 0.9300
C28 C29 1.526(10)
C28 H28A 0.9700
C28 H28B 0.9700
C11 H11A 0.9700
C11 H11B 0.9700
C30 C29 1.530(9)
C30 H30A 0.9700
C30 H30B 0.9700
C18 H18A 0.9700
C18 H18B 0.9700
C1S H1S1 0.9600
C1S H1S2 0.9600
C1S H1S3 0.9600
C33 C34 1.538(9)
C33 H33A 0.9700
C33 H33B 0.9700
C29 H29A 0.9700
C29 H29B 0.9700
C20 C21 1.525(10)
C20 H20A 0.9700
C20 H20B 0.9700
C34 C35 1.522(11)
C34 H34A 0.9700
C34 H34B 0.9700
C35 H35A 0.9600
C35 H35B 0.9600
C35 H35C 0.9600
C2S H2S1 0.9600
C2S H2S2 0.9600
C2S H2S3 0.9600
C21 H21A 0.9600
C21 H21B 0.9600
C21 H21C 0.9600
